data_1530099
loop_
_publ_author_name
'Hoppe, R.'
'Seipp, E.'
'Baier, R.'

_publ_section_title
;
 New metal oxides of the family Am((T O)q): A Li Mn3 O4 and A Li Zn3 O4 (A
 = K, Rb)
;
_journal_name_full 'Journal of Solid State Chemistry'
_journal_page_first 52
_journal_page_last 57
_journal_volume 72
_journal_year 1988
_chemical_formula_sum 'K Li O4 Zn3'
_chemical_name_systematic 'K Li Zn3 O4'
_space_group_IT_number 87
_symmetry_space_group_name_Hall '-I 4'
_symmetry_space_group_name_H-M 'I 4/m'
_cell_angle_alpha 90
_cell_angle_beta 90
_cell_angle_gamma 90
_cell_formula_units_Z 2
_cell_length_a 8.1927
_cell_length_b 8.1927
_cell_length_c 3.342
_cell_volume 224.316
_citation_journal_id_ASTM JSSCBI
_cod_data_source_file Hoppe_JSSCBI_1988_1565.cif
_cod_data_source_block K1Li1O4Zn3
_cod_original_cell_volume 224.3162
_cod_original_formula_sum 'K1 Li1 O4 Zn3'
_cod_database_code 1530099

loop_
_symmetry_equiv_pos_as_xyz
x,y,z
-y,x,z
-x,-y,z
y,-x,z
-x,-y,-z
y,-x,-z
x,y,-z
-y,x,-z
x+1/2,y+1/2,z+1/2
-y+1/2,x+1/2,z+1/2
-x+1/2,-y+1/2,z+1/2
y+1/2,-x+1/2,z+1/2
-x+1/2,-y+1/2,-z+1/2
y+1/2,-x+1/2,-z+1/2
x+1/2,y+1/2,-z+1/2
-y+1/2,x+1/2,-z+1/2

loop_
_atom_site_label
_atom_site_type_symbol
_atom_site_fract_x
_atom_site_fract_y
_atom_site_fract_z
_atom_site_occupancy
_atom_site_U_iso_or_equiv
Zn1 Zn+2 0.633 0.817 0 0.75 0.0
O1 O-2 0.4018 0.77 0 1 0.0
Li1 Li+1 0.633 0.817 0 0.25 0.0
K1 K+1 0 0 0 1 0.0
